data_4103001
loop_
_publ_author_name
'Yu-Chuan Li'
'Cai Qi'
'Sheng-Hua Li'
'Hui-Juan Zhang'
'Cheng-Hui Sun'
'Yong-Zhong Yu'
'Si-Ping Pang'

_publ_section_title
;
 1,1'-Azobis-1,2,3-triazole: A High-Nitrogen Compound with Stable
 N8Structure and Photochromism
;
_journal_name_full 'Journal of the American Chemical Society'
_journal_page_first 12172
_journal_page_last 12173
_journal_paper_doi 10.1021/ja103525v
_journal_volume 132
_journal_year 2010
_chemical_formula_sum 'C4 H4 N8'
_chemical_formula_weight 164.15
_chemical_name_systematic
; 
 ? 
;
_space_group_IT_number 14
_symmetry_cell_setting monoclinic
_symmetry_space_group_name_Hall '-P 2yn'
_symmetry_space_group_name_H-M 'P 1 21/n 1'
_atom_sites_solution_hydrogens geom
_atom_sites_solution_primary direct
_atom_sites_solution_secondary difmap
_audit_creation_method SHELXL-97
_cell_angle_alpha 90.00
_cell_angle_beta 112.604(8)
_cell_angle_gamma 90.00
_cell_formula_units_Z 2
_cell_length_a 7.488(5)
_cell_length_b 5.266(2)
_cell_length_c 9.131(6)
_cell_measurement_reflns_used 1067
_cell_measurement_temperature 93(2)
_cell_measurement_theta_max 27.55
_cell_measurement_theta_min 3.01
_cell_volume 332.4(3)
_computing_cell_refinement 'CrystalClear (Rigaku Inc., 2008)'
_computing_data_collection 'CrystalClear (Rigaku Inc., 2008)'
_computing_data_reduction 'CrystalClear (Rigaku Inc., 2008)'
_computing_structure_refinement 'SHELXL-97 (Sheldrick, 1997)'
_computing_structure_solution 'SHELXS-97 (Sheldrick, 1990)'
_diffrn_ambient_temperature 93(2)
_diffrn_detector_area_resol_mean 28.5714
_diffrn_measured_fraction_theta_full 0.996
_diffrn_measured_fraction_theta_max 0.996
_diffrn_measurement_device_type AFC10/Saturn724+
_diffrn_measurement_method 'phi and omega scans'
_diffrn_radiation_monochromator graphite
_diffrn_radiation_source 'Rotating Anode'
_diffrn_radiation_type MoK\a
_diffrn_radiation_wavelength 0.71073
_diffrn_reflns_av_R_equivalents 0.0271
_diffrn_reflns_av_sigmaI/netI 0.0282
_diffrn_reflns_limit_h_max 9
_diffrn_reflns_limit_h_min -6
_diffrn_reflns_limit_k_max 6
_diffrn_reflns_limit_k_min -6
_diffrn_reflns_limit_l_max 11
_diffrn_reflns_limit_l_min -11
_diffrn_reflns_number 2548
_diffrn_reflns_theta_full 27.49
_diffrn_reflns_theta_max 27.49
_diffrn_reflns_theta_min 3.01
_diffrn_standards_decay_% 0
_diffrn_standards_interval_count 0
_diffrn_standards_interval_time 0
_diffrn_standards_number 0
_exptl_absorpt_coefficient_mu 0.124
_exptl_absorpt_correction_type none
_exptl_crystal_colour Colorless
_exptl_crystal_density_diffrn 1.640
_exptl_crystal_density_method 'not measured'
_exptl_crystal_description Platelet
_exptl_crystal_F_000 168
_exptl_crystal_size_max 0.37
_exptl_crystal_size_mid 0.37
_exptl_crystal_size_min 0.20
_refine_diff_density_max 0.235
_refine_diff_density_min -0.235
_refine_diff_density_rms 0.046
_refine_ls_extinction_method none
_refine_ls_goodness_of_fit_ref 1.006
_refine_ls_hydrogen_treatment constr
_refine_ls_matrix_type full
_refine_ls_number_parameters 63
_refine_ls_number_reflns 754
_refine_ls_number_restraints 0
_refine_ls_restrained_S_all 1.006
_refine_ls_R_factor_all 0.0365
_refine_ls_R_factor_gt 0.0304
_refine_ls_shift/su_max 0.000
_refine_ls_shift/su_mean 0.000
_refine_ls_structure_factor_coef Fsqd
_refine_ls_weighting_details 'calc w=1/[\s^2^(Fo^2^)+(0.0565P)^2^+0.0000P] where P=(Fo^2^+2Fc^2^)/3'
_refine_ls_weighting_scheme calc
_refine_ls_wR_factor_gt 0.0814
_refine_ls_wR_factor_ref 0.0847
_reflns_number_gt 642
_reflns_number_total 754
_reflns_threshold_expression >2sigma(I)
_cod_data_source_file ja103525v_si_002.cif
_cod_data_source_block bo73
_cod_database_code 4103001

loop_
_symmetry_equiv_pos_as_xyz
'x, y, z'
'-x+1/2, y+1/2, -z+1/2'
'-x, -y, -z'
'x-1/2, -y-1/2, z-1/2'

loop_
_atom_site_label
_atom_site_type_symbol
_atom_site_fract_x
_atom_site_fract_y
_atom_site_fract_z
_atom_site_U_iso_or_equiv
_atom_site_adp_type
_atom_site_occupancy
_atom_site_symmetry_multiplicity
_atom_site_calc_flag
N1 N 0.74448(10) -0.03026(18) 0.08457(10) 0.0138(2) Uani 1 1 d
N2 N 0.89416(12) 0.12700(18) 0.16230(11) 0.0183(3) Uani 1 1 d
N3 N 1.04937(11) -0.01282(18) 0.20524(10) 0.0185(3) Uani 1 1 d
N4 N 0.56414(11) 0.08188(17) 0.03021(10) 0.0147(2) Uani 1 1 d
C1 C 0.99860(15) -0.2578(2) 0.15585(12) 0.0172(3) Uani 1 1 d
C2 C 0.80368(15) -0.2730(2) 0.07851(12) 0.0160(3) Uani 1 1 d
H1 H 1.0954(19) -0.380(3) 0.1759(15) 0.027(4) Uiso 1 1 d
H2 H 0.7170(19) -0.399(3) 0.0291(17) 0.027(3) Uiso 1 1 d

loop_
_atom_site_aniso_label
_atom_site_aniso_U_11
_atom_site_aniso_U_22
_atom_site_aniso_U_33
_atom_site_aniso_U_23
_atom_site_aniso_U_13
_atom_site_aniso_U_12
N1 0.0092(5) 0.0153(5) 0.0154(5) 0.0000(3) 0.0029(4) 0.0002(3)
N2 0.0119(5) 0.0184(5) 0.0213(5) 0.0007(4) 0.0026(4) -0.0024(3)
N3 0.0120(5) 0.0224(5) 0.0193(5) 0.0029(4) 0.0041(4) -0.0003(4)
N4 0.0097(4) 0.0181(5) 0.0151(5) 0.0012(3) 0.0033(3) 0.0021(3)
C1 0.0143(5) 0.0203(6) 0.0165(5) 0.0020(4) 0.0052(4) 0.0032(4)
C2 0.0144(5) 0.0168(6) 0.0159(5) -0.0002(4) 0.0047(4) 0.0012(4)

loop_
_atom_type_symbol
_atom_type_description
_atom_type_scat_dispersion_real
_atom_type_scat_dispersion_imag
_atom_type_scat_source
C C 0.0033 0.0016 'International Tables Vol C Tables 4.2.6.8 and 6.1.1.4'
H H 0.0000 0.0000 'International Tables Vol C Tables 4.2.6.8 and 6.1.1.4'
N N 0.0061 0.0033 'International Tables Vol C Tables 4.2.6.8 and 6.1.1.4'

loop_
_geom_angle_atom_site_label_1
_geom_angle_atom_site_label_2
_geom_angle_atom_site_label_3
_geom_angle
_geom_angle_site_symmetry_1
N2 N1 C2 112.25(9) .
N2 N1 N4 115.17(10) .
C2 N1 N4 132.57(9) .
N3 N2 N1 105.96(9) .
N2 N3 C1 109.29(9) .
N4 N4 N1 110.08(12) 3_655
C2 C1 N3 109.45(9) .
C2 C1 H1 131.3(8) .
N3 C1 H1 119.2(8) .
C1 C2 N1 103.04(9) .
C1 C2 H2 135.7(8) .
N1 C2 H2 121.2(8) .

loop_
_geom_bond_atom_site_label_1
_geom_bond_atom_site_label_2
_geom_bond_distance
_geom_bond_site_symmetry_2
N1 N2 1.3543(12) .
N1 C2 1.3607(15) .
N1 N4 1.3795(13) .
N2 N3 1.3023(13) .
N3 C1 1.3713(15) .
N4 N4 1.2502(17) 3_655
C1 C2 1.3575(17) .
C1 H1 0.933(14) .
C2 H2 0.915(14) .

loop_
_geom_torsion_atom_site_label_1
_geom_torsion_atom_site_label_2
_geom_torsion_atom_site_label_3
_geom_torsion_atom_site_label_4
_geom_torsion
_geom_torsion_site_symmetry_4
C2 N1 N2 N3 0.45(12) .
N4 N1 N2 N3 179.27(7) .
N1 N2 N3 C1 -0.31(11) .
N2 N1 N4 N4 -175.68(9) 3_655
C2 N1 N4 N4 2.84(17) 3_655
N2 N3 C1 C2 0.09(12) .
N3 C1 C2 N1 0.17(11) .
N2 N1 C2 C1 -0.38(11) .
N4 N1 C2 C1 -178.94(10) .
